data_4120459
loop_
_publ_author_name
'Furuyama, Taniyuki'
'Satoh, Koh'
'Kushiya, Tomofumi'
'Kobayashi, Nagao'

_publ_section_title
;
 Design, Synthesis, and Properties of Phthalocyanine Complexes with
 Main-Group Elements Showing Main Absorption and Fluorescence beyond 1000
 nm.
;
_journal_issue 2
_journal_name_full 'Journal of the American Chemical Society'
_journal_page_first 765
_journal_page_last 776
_journal_paper_doi 10.1021/ja411016f
_journal_volume 136
_journal_year 2014
_chemical_formula_moiety 'C80 H50 N8 Se8'
_chemical_formula_sum 'C80 H50 N8 Se8'
_chemical_formula_weight 1754.96
_chemical_name_systematic
; 
 ? 
;
_space_group_IT_number 14
_symmetry_cell_setting monoclinic
_symmetry_space_group_name_Hall '-P 2ybc'
_symmetry_space_group_name_H-M 'P 1 21/c 1'
_atom_sites_solution_hydrogens geom
_atom_sites_solution_primary direct
_atom_sites_solution_secondary difmap
_audit_creation_method SHELXL-97
_cell_angle_alpha 90.00
_cell_angle_beta 96.9990(10)
_cell_angle_gamma 90.00
_cell_formula_units_Z 4
_cell_length_a 15.5571(17)
_cell_length_b 17.2914(19)
_cell_length_c 28.018(3)
_cell_measurement_temperature 100(2)
_cell_volume 7480.8(14)
_computing_cell_refinement 'Bruker SMART'
_computing_data_collection 'Bruker SMART'
_computing_data_reduction 'Bruker SAINT'
_computing_molecular_graphics 'Yadokari-XG 2009 (Wakita, Nemoto et al., 2009)'
_computing_publication_material 'Yadokari-XG 2009 (Wakita, Nemoto et al., 2009)'
_computing_structure_refinement 'SHELXL-97 (Sheldrick, 1997)'
_computing_structure_solution 'SHELXS-97 (Sheldrick, 1997)'
_diffrn_ambient_temperature 100(2)
_diffrn_detector_area_resol_mean 8.333
_diffrn_measured_fraction_theta_full 0.976
_diffrn_measured_fraction_theta_max 0.976
_diffrn_measurement_device_type 'Bruker APEX-II CCD'
_diffrn_measurement_method 'phi and omega scans'
_diffrn_radiation_monochromator 'Bruker Helios multilayered confocal mirror'
_diffrn_radiation_source 'Bruker TXS fine-focus rotating anode'
_diffrn_radiation_type MoK\a
_diffrn_radiation_wavelength 0.71073
_diffrn_reflns_av_R_equivalents 0.0431
_diffrn_reflns_av_sigmaI/netI 0.0411
_diffrn_reflns_limit_h_max 20
_diffrn_reflns_limit_h_min -20
_diffrn_reflns_limit_k_max 22
_diffrn_reflns_limit_k_min -22
_diffrn_reflns_limit_l_max 36
_diffrn_reflns_limit_l_min -36
_diffrn_reflns_number 84564
_diffrn_reflns_theta_full 27.89
_diffrn_reflns_theta_max 27.89
_diffrn_reflns_theta_min 1.32
_exptl_absorpt_coefficient_mu 3.956
_exptl_absorpt_correction_T_max 0.8267
_exptl_absorpt_correction_T_min 0.6892
_exptl_crystal_colour 'dark red'
_exptl_crystal_density_diffrn 1.558
_exptl_crystal_density_method 'not measured'
_exptl_crystal_description plate
_exptl_crystal_F_000 3432
_exptl_crystal_size_max 0.20
_exptl_crystal_size_mid 0.20
_exptl_crystal_size_min 0.05
_platon_squeeze_details
;
;
_refine_diff_density_max 0.657
_refine_diff_density_min -0.485
_refine_diff_density_rms 0.090
_refine_ls_extinction_method none
_refine_ls_goodness_of_fit_ref 1.039
_refine_ls_hydrogen_treatment constr
_refine_ls_matrix_type full
_refine_ls_number_parameters 980
_refine_ls_number_reflns 17448
_refine_ls_number_restraints 402
_refine_ls_restrained_S_all 1.030
_refine_ls_R_factor_all 0.0657
_refine_ls_R_factor_gt 0.0429
_refine_ls_shift/su_max 0.061
_refine_ls_shift/su_mean 0.004
_refine_ls_structure_factor_coef Fsqd
_refine_ls_weighting_details 'calc w=1/[\s^2^(Fo^2^)+(0.0367P)^2^+11.2758P] where P=(Fo^2^+2Fc^2^)/3'
_refine_ls_weighting_scheme calc
_refine_ls_wR_factor_gt 0.0893
_refine_ls_wR_factor_ref 0.0949
_reflns_number_gt 12767
_reflns_number_total 17448
_reflns_threshold_expression >2sigma(I)
_cod_data_source_file ja411016f_si_003.cif
_cod_data_source_block test
_cod_original_cell_volume 7480.9(14)
_cod_original_sg_symbol_H-M 'P 21/c'
_cod_database_code 4120459

loop_
_symmetry_equiv_pos_as_xyz
'x, y, z'
'-x, y+1/2, -z+1/2'
'-x, -y, -z'
'x, -y-1/2, z-1/2'

loop_
_atom_site_label
_atom_site_type_symbol
_atom_site_fract_x
_atom_site_fract_y
_atom_site_fract_z
_atom_site_U_iso_or_equiv
_atom_site_adp_type
_atom_site_occupancy
_atom_site_symmetry_multiplicity
_atom_site_calc_flag
_atom_site_refinement_flags
_atom_site_disorder_assembly
_atom_site_disorder_group
N1 N 0.19133(18) -0.01687(15) 0.36884(10) 0.0249(6) Uani 1 1 d . . .
C1 C 0.2301(2) 0.05263(19) 0.36577(12) 0.0256(7) Uani 1 1 d . A .
C2 C 0.3204(2) 0.0444(2) 0.35760(13) 0.0300(8) Uani 1 1 d . A .
C3 C 0.3861(2) 0.0983(2) 0.35460(15) 0.0394(9) Uani 1 1 d . . .
C4 C 0.4647(3) 0.0685(2) 0.34381(19) 0.0573(13) Uani 1 1 d . A .
H1 H 0.5115 0.1027 0.3408 0.069 Uiso 1 1 calc R . .
C5 C 0.4757(3) -0.0109(3) 0.33744(19) 0.0574(13) Uani 1 1 d . . .
H2 H 0.5300 -0.0286 0.3295 0.069 Uiso 1 1 calc R A .
C6 C 0.4126(2) -0.0643(2) 0.34197(15) 0.0375(9) Uani 1 1 d . A .
C7 C 0.3329(2) -0.0355(2) 0.35227(13) 0.0293(8) Uani 1 1 d . . .
C8 C 0.2493(2) -0.07090(19) 0.35845(12) 0.0259(7) Uani 1 1 d . A .
N2 N 0.23226(18) -0.14550(16) 0.34926(10) 0.0279(6) Uani 1 1 d . . .
N3 N 0.09989(17) -0.14884(15) 0.38670(10) 0.0245(6) Uani 1 1 d . . .
H3 H 0.1057 -0.1041 0.4017 0.029 Uiso 1 1 calc R A .
C9 C 0.1582(2) -0.17705(18) 0.35802(12) 0.0257(7) Uani 1 1 d . A .
C10 C 0.1228(2) -0.24888(18) 0.33814(12) 0.0271(7) Uani 1 1 d . . .
C11 C 0.1487(2) -0.2964(2) 0.30243(13) 0.0316(8) Uani 1 1 d . A .
C12 C 0.0962(3) -0.3587(2) 0.28747(14) 0.0402(10) Uani 1 1 d . . .
H4 H 0.1131 -0.3924 0.2635 0.048 Uiso 1 1 calc R A .
C13 C 0.0195(3) -0.3730(2) 0.30669(14) 0.0392(9) Uani 1 1 d . A .
H5 H -0.0144 -0.4166 0.2957 0.047 Uiso 1 1 calc R . .
C14 C -0.0092(2) -0.32547(19) 0.34152(13) 0.0295(8) Uani 1 1 d . . .
C15 C 0.0445(2) -0.26230(18) 0.35751(12) 0.0270(7) Uani 1 1 d . A .
C16 C 0.0317(2) -0.19822(18) 0.38931(11) 0.0234(7) Uani 1 1 d . A .
N4 N -0.03221(18) -0.18998(15) 0.41580(10) 0.0245(6) Uani 1 1 d . . .
N5 N -0.01455(17) -0.05214(14) 0.42876(9) 0.0225(6) Uani 1 1 d . . .
C17 C -0.0498(2) -0.12258(17) 0.43705(11) 0.0220(7) Uani 1 1 d . A .
C18 C -0.1198(2) -0.11601(18) 0.46694(11) 0.0226(7) Uani 1 1 d . . .
C19 C -0.1726(2) -0.16954(17) 0.48693(12) 0.0252(7) Uani 1 1 d . A .
C20 C -0.2373(2) -0.14062(19) 0.51205(12) 0.0268(7) Uani 1 1 d . . .
H6 H -0.2724 -0.1756 0.5273 0.032 Uiso 1 1 calc R A .
C21 C -0.2517(2) -0.06156(18) 0.51529(12) 0.0243(7) Uani 1 1 d . A .
H7 H -0.2982 -0.0438 0.5314 0.029 Uiso 1 1 calc R . .
C22 C -0.2000(2) -0.00818(17) 0.49563(11) 0.0224(7) Uani 1 1 d . . .
C23 C -0.1312(2) -0.03610(18) 0.47315(11) 0.0213(7) Uani 1 1 d . A .
C24 C -0.0632(2) 0.00158(17) 0.44934(11) 0.0200(6) Uani 1 1 d . A .
N6 N -0.05576(17) 0.07917(14) 0.44759(9) 0.0213(6) Uani 1 1 d . . .
N7 N 0.06845(17) 0.07929(15) 0.40413(9) 0.0230(6) Uani 1 1 d . . .
H8 H 0.0791 0.0293 0.4053 0.028 Uiso 1 1 calc R A .
C25 C 0.0029(2) 0.11364(17) 0.42475(11) 0.0208(6) Uani 1 1 d . A .
C26 C 0.0074(2) 0.19631(18) 0.41376(12) 0.0232(7) Uani 1 1 d . . .
C27 C -0.0377(2) 0.26154(18) 0.42740(12) 0.0261(7) Uani 1 1 d . A .
C28 C -0.0187(2) 0.33131(19) 0.40699(13) 0.0314(8) Uani 1 1 d . . .
H9 H -0.0477 0.3764 0.4160 0.038 Uiso 1 1 calc R A .
C29 C 0.0401(2) 0.3386(2) 0.37426(13) 0.0341(8) Uani 1 1 d . A .
H10 H 0.0489 0.3878 0.3606 0.041 Uiso 1 1 calc R . .
C30 C 0.0870(2) 0.2751(2) 0.36089(13) 0.0325(8) Uani 1 1 d . . .
C31 C 0.0726(2) 0.20533(18) 0.38377(12) 0.0259(7) Uani 1 1 d . A .
C32 C 0.1155(2) 0.13170(18) 0.38155(12) 0.0246(7) Uani 1 1 d . A .
N8 N 0.19248(18) 0.12217(15) 0.36674(10) 0.0264(6) Uani 1 1 d . . .
Se1A Se 0.3684(2) 0.2026(2) 0.36920(13) 0.0311(4) Uani 0.601(8) 1 d P A 1
C33A C 0.4868(7) 0.2372(6) 0.3702(4) 0.030(2) Uani 0.601(8) 1 d PDU A 1
C34A C 0.5200(4) 0.2505(4) 0.3277(3) 0.0383(17) Uani 0.601(8) 1 d PDU A 1
H11 H 0.4856 0.2405 0.2979 0.046 Uiso 0.601(8) 1 calc PR A 1
C35A C 0.6029(5) 0.2784(4) 0.3283(3) 0.0466(19) Uani 0.601(8) 1 d PDU A 1
H12 H 0.6254 0.2877 0.2988 0.056 Uiso 0.601(8) 1 calc PR A 1
C36A C 0.6533(6) 0.2930(7) 0.3710(4) 0.054(3) Uani 0.601(8) 1 d PDU A 1
H13 H 0.7106 0.3120 0.3711 0.065 Uiso 0.601(8) 1 calc PR A 1
C37A C 0.6203(7) 0.2799(7) 0.4136(3) 0.060(3) Uani 0.601(8) 1 d PDU A 1
H14 H 0.6552 0.2892 0.4433 0.073 Uiso 0.601(8) 1 calc PR A 1
C38A C 0.5362(7) 0.2533(6) 0.4134(3) 0.046(2) Uani 0.601(8) 1 d PDU A 1
H15 H 0.5127 0.2462 0.4429 0.056 Uiso 0.601(8) 1 calc PR A 1
Se1B Se 0.3646(5) 0.2087(4) 0.3608(3) 0.0609(17) Uani 0.399(8) 1 d P A 2
C33B C 0.4757(11) 0.2543(10) 0.3598(6) 0.039(4) Uani 0.399(8) 1 d PDU A 2
C34B C 0.4857(10) 0.3074(10) 0.3252(5) 0.106(7) Uani 0.399(8) 1 d PDU A 2
H16 H 0.4378 0.3219 0.3027 0.127 Uiso 0.399(8) 1 calc PR A 2
C35B C 0.5665(11) 0.3404(12) 0.3230(7) 0.134(8) Uani 0.399(8) 1 d PDU A 2
H17 H 0.5739 0.3789 0.2996 0.161 Uiso 0.399(8) 1 calc PR A 2
C36B C 0.6352(12) 0.3169(14) 0.3546(9) 0.105(8) Uani 0.399(8) 1 d PDU A 2
H18 H 0.6911 0.3367 0.3511 0.127 Uiso 0.399(8) 1 calc PR A 2
C37B C 0.6269(10) 0.2660(9) 0.3914(8) 0.069(5) Uani 0.399(8) 1 d PDU A 2
H19 H 0.6746 0.2534 0.4146 0.083 Uiso 0.399(8) 1 calc PR A 2
C38B C 0.5448(10) 0.2333(9) 0.3931(7) 0.064(4) Uani 0.399(8) 1 d PDU A 2
H20 H 0.5366 0.1966 0.4174 0.077 Uiso 0.399(8) 1 calc PR A 2
Se2A Se 0.4285(3) -0.1751(3) 0.3367(2) 0.0400(9) Uani 0.601(8) 1 d P A 1
C39A C 0.5493(8) -0.1743(8) 0.3290(4) 0.039(3) Uani 0.601(8) 1 d PDU A 1
C40A C 0.6124(5) -0.1757(6) 0.3675(3) 0.057(2) Uani 0.601(8) 1 d PDU A 1
H21 H 0.5963 -0.1730 0.3991 0.068 Uiso 0.601(8) 1 calc PR A 1
C41A C 0.7002(5) -0.1811(7) 0.3614(4) 0.065(4) Uani 0.601(8) 1 d PDU A 1
H22 H 0.7433 -0.1809 0.3885 0.078 Uiso 0.601(8) 1 calc PR A 1
C42A C 0.7232(6) -0.1867(7) 0.3160(4) 0.052(3) Uani 0.601(8) 1 d PDU A 1
H23 H 0.7822 -0.1936 0.3114 0.062 Uiso 0.601(8) 1 calc PR A 1
C43A C 0.6602(5) -0.1825(6) 0.2768(4) 0.073(3) Uani 0.601(8) 1 d PDU A 1
H24 H 0.6761 -0.1847 0.2451 0.088 Uiso 0.601(8) 1 calc PR A 1
C44A C 0.5736(5) -0.1750(7) 0.2836(3) 0.067(3) Uani 0.601(8) 1 d PDU A 1
H25 H 0.5308 -0.1702 0.2565 0.080 Uiso 0.601(8) 1 calc PR A 1
C39B C 0.5585(11) -0.1675(11) 0.3396(6) 0.033(4) Uani 0.399(8) 1 d PDU A 2
C40B C 0.6034(6) -0.1314(6) 0.3790(3) 0.030(2) Uani 0.399(8) 1 d PDU A 2
H26 H 0.5729 -0.1058 0.4018 0.035 Uiso 0.399(8) 1 calc PR A 2
C41B C 0.6929(6) -0.1329(6) 0.3850(4) 0.035(2) Uani 0.399(8) 1 d PDU A 2
H27 H 0.7239 -0.1088 0.4123 0.042 Uiso 0.399(8) 1 calc PR A 2
C42B C 0.7371(8) -0.1685(7) 0.3520(6) 0.046(3) Uani 0.399(8) 1 d PDU A 2
H28 H 0.7987 -0.1683 0.3561 0.055 Uiso 0.399(8) 1 calc PR A 2
C43B C 0.6932(8) -0.2046(11) 0.3130(6) 0.058(5) Uani 0.399(8) 1 d PDU A 2
H29 H 0.7245 -0.2299 0.2904 0.069 Uiso 0.399(8) 1 calc PR A 2
C44B C 0.6029(8) -0.2046(8) 0.3060(5) 0.060(4) Uani 0.399(8) 1 d PDU A 2
H30 H 0.5723 -0.2294 0.2789 0.071 Uiso 0.399(8) 1 calc PR A 2
Se3 Se 0.25179(3) -0.27090(2) 0.275049(15) 0.03783(10) Uani 1 1 d . . .
C45 C 0.2477(2) -0.3468(2) 0.22463(12) 0.0291(8) Uani 1 1 d . A .
C46 C 0.2066(3) -0.3300(2) 0.17947(14) 0.0400(9) Uani 1 1 d . . .
H31 H 0.1735 -0.2840 0.1742 0.048 Uiso 1 1 calc R A .
C47 C 0.2138(3) -0.3805(3) 0.14181(15) 0.0510(12) Uani 1 1 d . A .
H32 H 0.1859 -0.3687 0.1106 0.061 Uiso 1 1 calc R . .
C48 C 0.2605(3) -0.4468(3) 0.14919(17) 0.0542(13) Uani 1 1 d . . .
H33 H 0.2660 -0.4808 0.1231 0.065 Uiso 1 1 calc R A .
C49 C 0.2998(3) -0.4646(2) 0.19440(18) 0.0508(12) Uani 1 1 d . A .
H34 H 0.3306 -0.5119 0.1997 0.061 Uiso 1 1 calc R . .
C50 C 0.2948(2) -0.4144(2) 0.23240(14) 0.0354(8) Uani 1 1 d . . .
H35 H 0.3235 -0.4261 0.2635 0.042 Uiso 1 1 calc R A .
Se4 Se -0.11619(2) -0.34009(2) 0.367053(14) 0.03244(9) Uani 1 1 d . A .
C51 C -0.1638(2) -0.4257(2) 0.32854(13) 0.0331(8) Uani 1 1 d . . .
C52 C -0.2256(4) -0.4123(3) 0.29007(18) 0.0738(17) Uani 1 1 d . A .
H36 H -0.2396 -0.3608 0.2802 0.089 Uiso 1 1 calc R . .
C53 C -0.2681(4) -0.4747(3) 0.26548(19) 0.0823(19) Uani 1 1 d . . .
H37 H -0.3123 -0.4654 0.2396 0.099 Uiso 1 1 calc R A .
C54 C -0.2464(4) -0.5477(3) 0.27842(18) 0.0601(13) Uani 1 1 d . A .
H38 H -0.2742 -0.5898 0.2610 0.072 Uiso 1 1 calc R . .
C55 C -0.1854(3) -0.5615(2) 0.3160(2) 0.0620(14) Uani 1 1 d . . .
H39 H -0.1703 -0.6133 0.3246 0.074 Uiso 1 1 calc R A .
C56 C -0.1441(3) -0.5002(2) 0.34231(17) 0.0480(11) Uani 1 1 d . A .
H40 H -0.1028 -0.5102 0.3695 0.058 Uiso 1 1 calc R . .
Se5 Se -0.15490(3) -0.278007(19) 0.481322(15) 0.03511(10) Uani 1 1 d . . .
C57 C -0.26372(16) -0.31492(15) 0.49605(11) 0.0396(10) Uani 1 1 d G A .
C58 C -0.3304(2) -0.3259(2) 0.45889(11) 0.0787(17) Uani 1 1 d G . .
H41 H -0.3225 -0.3118 0.4270 0.094 Uiso 1 1 calc R A .
C59 C -0.40858(19) -0.3576(2) 0.4685(2) 0.125(3) Uani 1 1 d G A .
H42 H -0.4541 -0.3651 0.4431 0.149 Uiso 1 1 calc R . .
C60 C -0.4201(2) -0.3783(2) 0.5152(2) 0.146(5) Uani 1 1 d G . .
H43 H -0.4736 -0.3999 0.5217 0.175 Uiso 1 1 calc R A .
C61 C -0.3535(3) -0.36729(19) 0.55236(16) 0.108(3) Uani 1 1 d G A .
H44 H -0.3614 -0.3814 0.5843 0.129 Uiso 1 1 calc R . .
C62 C -0.2753(2) -0.33561(17) 0.54279(10) 0.0592(13) Uani 1 1 d G . .
H45 H -0.2297 -0.3281 0.5682 0.071 Uiso 1 1 calc R A .
Se6 Se -0.22088(2) 0.099915(18) 0.498460(13) 0.02749(8) Uani 1 1 d . A .
C63 C -0.3431(2) 0.1021(2) 0.50156(13) 0.0298(8) Uani 1 1 d . . .
C64 C -0.4015(2) 0.0638(2) 0.46900(15) 0.0405(9) Uani 1 1 d . A .
H46 H -0.3814 0.0297 0.4462 0.049 Uiso 1 1 calc R . .
C65 C -0.4895(3) 0.0750(3) 0.46937(19) 0.0579(13) Uani 1 1 d . . .
H47 H -0.5298 0.0469 0.4478 0.069 Uiso 1 1 calc R A .
C66 C -0.5184(3) 0.1269(3) 0.5012(2) 0.0623(14) Uani 1 1 d . A .
H48 H -0.5787 0.1358 0.5009 0.075 Uiso 1 1 calc R . .
C67 C -0.4600(3) 0.1657(3) 0.53340(19) 0.0597(13) Uani 1 1 d . . .
H49 H -0.4801 0.2016 0.5552 0.072 Uiso 1 1 calc R A .
C68 C -0.3717(3) 0.1528(2) 0.53427(15) 0.0441(10) Uani 1 1 d . A .
H50 H -0.3315 0.1785 0.5571 0.053 Uiso 1 1 calc R . .
Se7 Se -0.11866(2) 0.255246(19) 0.473099(14) 0.03189(9) Uani 1 1 d . . .
C69 C -0.1194(2) 0.36186(19) 0.49244(13) 0.0318(8) Uani 1 1 d . A .
C70 C -0.1791(3) 0.4135(2) 0.47014(17) 0.0495(11) Uani 1 1 d . . .
H51 H -0.2189 0.3971 0.4437 0.059 Uiso 1 1 calc R A .
C71 C -0.1809(3) 0.4892(2) 0.48636(18) 0.0563(13) Uani 1 1 d . A .
H52 H -0.2223 0.5246 0.4713 0.068 Uiso 1 1 calc R . .
C72 C -0.1228(3) 0.5128(2) 0.52409(17) 0.0547(12) Uani 1 1 d . . .
H53 H -0.1231 0.5649 0.5348 0.066 Uiso 1 1 calc R A .
C73 C -0.0640(3) 0.4612(2) 0.54657(17) 0.0532(12) Uani 1 1 d . A .
H54 H -0.0248 0.4776 0.5733 0.064 Uiso 1 1 calc R . .
C74 C -0.0614(3) 0.3857(2) 0.53052(14) 0.0387(9) Uani 1 1 d . . .
H55 H -0.0197 0.3505 0.5457 0.046 Uiso 1 1 calc R A .
Se8 Se 0.16077(3) 0.28119(2) 0.311240(17) 0.04729(12) Uani 1 1 d . A .
C75 C 0.0942(3) 0.3556(2) 0.27078(14) 0.0371(9) Uani 1 1 d . . .
C76 C 0.0058(3) 0.3501(2) 0.26020(15) 0.0457(10) Uani 1 1 d . A .
H56 H -0.0244 0.3089 0.2732 0.055 Uiso 1 1 calc R . .
C77 C -0.0394(3) 0.4041(3) 0.23079(14) 0.0478(11) Uani 1 1 d . . .
H57 H -0.1008 0.4024 0.2255 0.057 Uiso 1 1 calc R A .
C78 C 0.0050(3) 0.4607(3) 0.20894(14) 0.0455(10) Uani 1 1 d . A .
H58 H -0.0257 0.4971 0.1879 0.055 Uiso 1 1 calc R . .
C79 C 0.0926(3) 0.4640(2) 0.21775(14) 0.0411(9) Uani 1 1 d . . .
H59 H 0.1230 0.5018 0.2018 0.049 Uiso 1 1 calc R A .
C80 C 0.1384(3) 0.4133(2) 0.24946(15) 0.0406(9) Uani 1 1 d . A .
H60 H 0.1995 0.4179 0.2566 0.049 Uiso 1 1 calc R . .
Se9B Se 0.4330(5) -0.1676(5) 0.3298(4) 0.0402(14) Uani 0.399(8) 1 d P A 2

loop_
_atom_site_aniso_label
_atom_site_aniso_U_11
_atom_site_aniso_U_22
_atom_site_aniso_U_33
_atom_site_aniso_U_23
_atom_site_aniso_U_13
_atom_site_aniso_U_12
N1 0.0298(15) 0.0189(14) 0.0266(15) -0.0036(11) 0.0057(12) 0.0025(11)
C1 0.0255(17) 0.0224(17) 0.0294(18) -0.0041(14) 0.0047(14) 0.0020(13)
C2 0.0277(18) 0.0261(18) 0.037(2) -0.0062(15) 0.0053(15) 0.0014(14)
C3 0.032(2) 0.0292(19) 0.059(3) -0.0122(18) 0.0154(19) -0.0013(16)
C4 0.030(2) 0.039(2) 0.107(4) -0.023(2) 0.022(2) -0.0094(18)
C5 0.025(2) 0.045(3) 0.104(4) -0.033(3) 0.019(2) -0.0001(18)
C6 0.0283(19) 0.0274(19) 0.056(3) -0.0172(18) 0.0031(18) 0.0015(15)
C7 0.0272(18) 0.0246(17) 0.036(2) -0.0091(15) 0.0018(15) -0.0003(14)
C8 0.0278(18) 0.0224(17) 0.0277(18) -0.0034(14) 0.0040(14) 0.0023(13)
N2 0.0279(15) 0.0232(15) 0.0312(16) -0.0066(12) -0.0016(12) 0.0037(12)
N3 0.0315(15) 0.0148(13) 0.0274(15) -0.0051(11) 0.0054(12) 0.0037(11)
C9 0.0332(19) 0.0187(16) 0.0251(17) -0.0024(13) 0.0024(14) 0.0049(14)
C10 0.0306(18) 0.0181(16) 0.0322(19) -0.0047(14) 0.0024(15) 0.0019(13)
C11 0.037(2) 0.0258(18) 0.034(2) -0.0066(15) 0.0124(16) 0.0016(15)
C12 0.054(2) 0.0247(19) 0.047(2) -0.0167(17) 0.026(2) -0.0070(17)
C13 0.046(2) 0.0227(18) 0.052(2) -0.0164(17) 0.0173(19) -0.0078(16)
C14 0.0349(19) 0.0197(17) 0.035(2) -0.0046(14) 0.0098(16) -0.0011(14)
C15 0.0350(19) 0.0169(16) 0.0301(18) -0.0036(14) 0.0074(15) 0.0032(14)
C16 0.0286(18) 0.0175(15) 0.0237(17) -0.0007(13) 0.0018(14) 0.0015(13)
N4 0.0321(15) 0.0156(13) 0.0264(15) -0.0028(11) 0.0058(12) 0.0014(11)
N5 0.0273(15) 0.0159(13) 0.0243(14) -0.0023(11) 0.0031(12) 0.0048(11)
C17 0.0235(16) 0.0155(15) 0.0272(17) -0.0013(13) 0.0033(13) 0.0032(12)
C18 0.0268(17) 0.0191(16) 0.0220(16) -0.0019(13) 0.0026(13) 0.0031(13)
C19 0.0331(18) 0.0139(15) 0.0287(18) -0.0011(13) 0.0040(15) 0.0025(13)
C20 0.0305(18) 0.0204(16) 0.0297(18) 0.0018(14) 0.0045(15) -0.0013(14)
C21 0.0280(17) 0.0200(16) 0.0255(17) -0.0023(13) 0.0056(14) 0.0040(13)
C22 0.0281(17) 0.0147(15) 0.0243(17) -0.0024(13) 0.0028(14) 0.0024(12)
C23 0.0255(17) 0.0174(15) 0.0207(16) -0.0022(12) 0.0022(13) 0.0006(12)
C24 0.0236(16) 0.0182(15) 0.0177(15) -0.0024(12) 0.0003(13) 0.0017(12)
N6 0.0271(14) 0.0166(13) 0.0197(13) -0.0007(11) 0.0014(11) 0.0016(11)
N7 0.0282(15) 0.0135(12) 0.0275(15) -0.0006(11) 0.0049(12) 0.0042(11)
C25 0.0265(17) 0.0144(15) 0.0211(16) -0.0032(12) 0.0016(13) 0.0019(12)
C26 0.0275(17) 0.0171(15) 0.0240(17) -0.0012(13) -0.0017(14) 0.0023(13)
C27 0.0326(18) 0.0197(16) 0.0266(18) -0.0021(13) 0.0055(14) 0.0025(14)
C28 0.043(2) 0.0155(16) 0.035(2) -0.0024(14) 0.0028(16) 0.0076(14)
C29 0.042(2) 0.0187(17) 0.042(2) 0.0062(15) 0.0100(18) 0.0023(15)
C30 0.037(2) 0.0229(17) 0.040(2) 0.0025(15) 0.0124(17) 0.0025(15)
C31 0.0304(18) 0.0203(16) 0.0274(18) 0.0003(13) 0.0055(15) 0.0041(13)
C32 0.0260(17) 0.0190(16) 0.0294(18) -0.0025(13) 0.0051(14) 0.0007(13)
N8 0.0270(15) 0.0224(14) 0.0307(16) -0.0021(12) 0.0072(12) -0.0005(11)
Se1A 0.0252(7) 0.0204(8) 0.0498(7) -0.0084(6) 0.0131(4) -0.0045(6)
C33A 0.029(5) 0.011(4) 0.050(5) 0.003(3) 0.006(4) 0.003(3)
C34A 0.035(4) 0.037(4) 0.043(4) 0.000(3) 0.005(3) -0.003(3)
C35A 0.041(4) 0.047(5) 0.055(4) -0.006(4) 0.019(3) -0.006(3)
C36A 0.032(4) 0.062(7) 0.069(6) -0.013(5) 0.011(4) -0.013(4)
C37A 0.052(5) 0.074(7) 0.055(5) -0.014(5) 0.003(4) -0.018(5)
C38A 0.056(5) 0.041(5) 0.043(4) -0.010(4) 0.011(4) -0.009(4)
Se1B 0.0425(15) 0.0266(12) 0.116(4) -0.005(2) 0.020(2) -0.0006(9)
C33B 0.032(6) 0.018(8) 0.070(10) -0.001(6) 0.018(6) 0.001(5)
C34B 0.081(9) 0.145(16) 0.089(11) 0.064(10) 0.001(8) -0.052(11)
C35B 0.093(11) 0.167(18) 0.144(15) 0.079(12) 0.019(10) -0.055(12)
C36B 0.055(9) 0.115(17) 0.153(19) 0.035(12) 0.041(9) -0.017(11)
C37B 0.032(6) 0.042(8) 0.135(15) 0.000(10) 0.016(10) 0.003(5)
C38B 0.040(7) 0.046(9) 0.106(13) 0.024(8) 0.010(9) 0.002(6)
Se2A 0.0266(7) 0.0225(7) 0.073(2) -0.0106(9) 0.0130(8) 0.0036(6)
C39A 0.028(5) 0.037(6) 0.053(5) -0.004(5) 0.004(4) 0.001(4)
C40A 0.042(4) 0.083(7) 0.047(5) 0.018(5) 0.011(4) 0.019(5)
C41A 0.030(4) 0.099(9) 0.066(6) 0.044(6) 0.009(4) 0.018(5)
C42A 0.032(5) 0.042(5) 0.086(8) 0.013(5) 0.025(4) 0.004(4)
C43A 0.048(5) 0.104(7) 0.071(6) -0.033(6) 0.024(4) -0.006(5)
C44A 0.036(4) 0.106(8) 0.060(5) -0.029(5) 0.011(4) -0.009(5)
C39B 0.014(6) 0.038(8) 0.046(8) -0.007(6) 0.001(5) 0.005(5)
C40B 0.024(4) 0.029(5) 0.034(5) -0.002(4) -0.001(4) -0.004(4)
C41B 0.028(4) 0.033(5) 0.041(5) 0.011(4) -0.005(4) -0.004(4)
C42B 0.036(6) 0.032(6) 0.072(9) 0.010(6) 0.013(5) 0.011(5)
C43B 0.037(7) 0.057(11) 0.079(11) -0.013(7) 0.009(7) 0.025(8)
C44B 0.058(7) 0.063(8) 0.056(8) -0.028(6) -0.004(6) 0.023(6)
Se3 0.0411(2) 0.0309(2) 0.0445(2) -0.01725(17) 0.01718(18) -0.00728(16)
C45 0.0285(18) 0.0300(18) 0.0297(19) -0.0070(15) 0.0071(15) -0.0036(14)
C46 0.037(2) 0.041(2) 0.041(2) 0.0002(18) 0.0024(18) -0.0061(17)
C47 0.054(3) 0.069(3) 0.030(2) -0.005(2) 0.0048(19) -0.031(2)
C48 0.067(3) 0.051(3) 0.051(3) -0.026(2) 0.034(2) -0.026(2)
C49 0.048(3) 0.038(2) 0.072(3) -0.016(2) 0.032(2) 0.0011(19)
C50 0.033(2) 0.036(2) 0.038(2) -0.0053(17) 0.0081(17) 0.0035(16)
Se4 0.0367(2) 0.02220(17) 0.0401(2) -0.00798(15) 0.01176(16) -0.00065(14)
C51 0.040(2) 0.0234(18) 0.037(2) -0.0037(15) 0.0095(17) -0.0066(15)
C52 0.129(5) 0.033(3) 0.052(3) -0.002(2) -0.019(3) -0.003(3)
C53 0.124(5) 0.058(3) 0.054(3) -0.012(3) -0.029(3) -0.018(3)
C54 0.080(4) 0.041(3) 0.058(3) -0.013(2) 0.006(3) -0.018(2)
C55 0.074(3) 0.023(2) 0.091(4) 0.000(2) 0.021(3) -0.011(2)
C56 0.047(3) 0.028(2) 0.066(3) 0.001(2) -0.003(2) -0.0037(18)
Se5 0.0417(2) 0.01632(16) 0.0505(2) -0.00173(15) 0.01843(18) 0.00242(15)
C57 0.033(2) 0.0151(17) 0.071(3) -0.0050(17) 0.008(2) 0.0016(14)
C58 0.057(3) 0.049(3) 0.124(5) -0.011(3) -0.015(3) 0.009(3)
C59 0.043(4) 0.072(5) 0.254(11) -0.034(6) -0.002(5) -0.004(3)
C60 0.069(5) 0.060(4) 0.323(15) -0.024(7) 0.080(7) -0.012(4)
C61 0.125(6) 0.032(3) 0.189(8) 0.007(4) 0.116(6) 0.004(3)
C62 0.073(3) 0.030(2) 0.083(4) 0.002(2) 0.045(3) 0.003(2)
Se6 0.03062(18) 0.01726(16) 0.03604(19) -0.00276(14) 0.00996(15) 0.00150(13)
C63 0.0291(18) 0.0236(17) 0.037(2) 0.0076(15) 0.0055(16) 0.0012(14)
C64 0.037(2) 0.036(2) 0.048(2) 0.0101(18) 0.0024(18) 0.0016(17)
C65 0.037(2) 0.052(3) 0.081(4) 0.024(3) -0.011(2) -0.006(2)
C66 0.029(2) 0.058(3) 0.099(4) 0.025(3) 0.005(3) 0.010(2)
C67 0.052(3) 0.057(3) 0.076(3) 0.010(3) 0.032(3) 0.016(2)
C68 0.045(2) 0.042(2) 0.048(2) 0.0034(19) 0.016(2) 0.0122(19)
Se7 0.0403(2) 0.01599(16) 0.0418(2) -0.00465(14) 0.01483(17) 0.00072(14)
C69 0.040(2) 0.0160(16) 0.042(2) -0.0039(15) 0.0152(17) 0.0032(14)
C70 0.055(3) 0.027(2) 0.062(3) -0.0109(19) -0.010(2) 0.0092(18)
C71 0.063(3) 0.029(2) 0.070(3) -0.012(2) -0.016(3) 0.021(2)
C72 0.074(3) 0.024(2) 0.063(3) -0.015(2) -0.001(3) 0.011(2)
C73 0.067(3) 0.032(2) 0.056(3) -0.016(2) -0.012(2) 0.007(2)
C74 0.050(2) 0.0258(19) 0.040(2) -0.0045(16) 0.0005(19) 0.0095(17)
Se8 0.0563(3) 0.0320(2) 0.0596(3) 0.01684(19) 0.0314(2) 0.01364(19)
C75 0.045(2) 0.0224(18) 0.046(2) 0.0024(16) 0.0176(19) -0.0017(16)
C76 0.053(3) 0.044(2) 0.040(2) -0.0047(19) 0.007(2) -0.021(2)
C77 0.038(2) 0.067(3) 0.036(2) -0.004(2) -0.0026(19) -0.012(2)
C78 0.059(3) 0.046(2) 0.031(2) -0.0037(18) 0.0013(19) 0.003(2)
C79 0.054(3) 0.028(2) 0.043(2) 0.0059(17) 0.015(2) 0.0018(18)
C80 0.038(2) 0.029(2) 0.058(3) 0.0109(18) 0.0152(19) 0.0007(16)
Se9B 0.0297(17) 0.034(2) 0.0543(18) -0.0179(19) -0.0068(19) 0.0020(11)

loop_
_atom_type_symbol
_atom_type_description
_atom_type_scat_dispersion_real
_atom_type_scat_dispersion_imag
_atom_type_scat_source
C C 0.0033 0.0016 'International Tables Vol C Tables 4.2.6.8 and 6.1.1.4'
H H 0.0000 0.0000 'International Tables Vol C Tables 4.2.6.8 and 6.1.1.4'
N N 0.0061 0.0033 'International Tables Vol C Tables 4.2.6.8 and 6.1.1.4'
Se Se -0.0929 2.2259 'International Tables Vol C Tables 4.2.6.8 and 6.1.1.4'

loop_
_geom_angle_atom_site_label_1
_geom_angle_atom_site_label_2
_geom_angle_atom_site_label_3
_geom_angle
C1 N1 C8 106.6(3)
N8 C1 N1 126.7(3)
N8 C1 C2 121.5(3)
N1 C1 C2 111.7(3)
C3 C2 C7 122.7(3)
C3 C2 C1 132.2(3)
C7 C2 C1 105.1(3)
C2 C3 C4 115.8(3)
C2 C3 Se1A 120.1(3)
C4 C3 Se1A 123.9(3)
C2 C3 Se1B 121.0(3)
C4 C3 Se1B 123.0(4)
Se1A C3 Se1B 7.4(3)
C3 C4 C5 121.0(4)
C6 C5 C4 123.5(4)
C5 C6 C7 116.4(3)
C5 C6 Se9B 119.6(4)
C7 C6 Se9B 123.8(4)
C5 C6 Se2A 124.1(3)
C7 C6 Se2A 119.4(3)
Se9B C6 Se2A 7.1(6)
C6 C7 C2 120.6(3)
C6 C7 C8 134.2(3)
C2 C7 C8 105.2(3)
N2 C8 N1 125.8(3)
N2 C8 C7 122.6(3)
N1 C8 C7 111.1(3)
C9 N2 C8 121.2(3)
C16 N3 C9 112.4(3)
N2 C9 N3 127.9(3)
N2 C9 C10 125.6(3)
N3 C9 C10 106.5(3)
C11 C10 C15 121.2(3)
C11 C10 C9 130.9(3)
C15 C10 C9 107.4(3)
C12 C11 C10 117.7(3)
C12 C11 Se3 123.4(3)
C10 C11 Se3 118.9(3)
C11 C12 C13 121.6(3)
C12 C13 C14 122.1(3)
C13 C14 C15 116.8(3)
C13 C14 Se4 123.7(3)
C15 C14 Se4 119.5(2)
C10 C15 C14 120.6(3)
C10 C15 C16 107.5(3)
C14 C15 C16 131.6(3)
N4 C16 N3 127.2(3)
N4 C16 C15 126.7(3)
N3 C16 C15 106.1(3)
C16 N4 C17 123.3(3)
C17 N5 C24 106.2(3)
N4 C17 N5 125.9(3)
N4 C17 C18 121.8(3)
N5 C17 C18 111.8(3)
C19 C18 C23 120.7(3)
C19 C18 C17 134.0(3)
C23 C18 C17 105.2(3)
C20 C19 C18 117.5(3)
C20 C19 Se5 121.1(2)
C18 C19 Se5 121.4(2)
C19 C20 C21 121.3(3)
C22 C21 C20 121.7(3)
C21 C22 C23 117.7(3)
C21 C22 Se6 122.0(2)
C23 C22 Se6 120.3(2)
C22 C23 C18 120.8(3)
C22 C23 C24 133.4(3)
C18 C23 C24 105.7(3)
N6 C24 N5 127.3(3)
N6 C24 C23 121.8(3)
N5 C24 C23 110.9(3)
C25 N6 C24 122.3(3)
C25 N7 C32 112.1(3)
N6 C25 N7 127.2(3)
N6 C25 C26 126.6(3)
N7 C25 C26 106.1(3)
C31 C26 C27 119.7(3)
C31 C26 C25 106.9(3)
C27 C26 C25 133.4(3)
C28 C27 C26 116.7(3)
C28 C27 Se7 121.3(2)
C26 C27 Se7 122.0(2)
C29 C28 C27 123.2(3)
C28 C29 C30 121.2(3)
C29 C30 C31 116.0(3)
C29 C30 Se8 122.2(3)
C31 C30 Se8 121.7(3)
C30 C31 C26 122.6(3)
C30 C31 C32 129.9(3)
C26 C31 C32 107.4(3)
N8 C32 N7 128.2(3)
N8 C32 C31 124.3(3)
N7 C32 C31 106.8(3)
C32 N8 C1 122.2(3)
C3 Se1A C33A 97.8(4)
C34A C33A C38A 120.0(9)
C34A C33A Se1A 119.8(8)
C38A C33A Se1A 120.1(8)
C33A C34A C35A 120.0(7)
C36A C35A C34A 120.7(7)
C35A C36A C37A 119.5(8)
C36A C37A C38A 120.3(8)
C33A C38A C37A 119.5(8)
C33B Se1B C3 103.8(6)
C34B C33B C38B 120.8(14)
C34B C33B Se1B 118.2(12)
C38B C33B Se1B 121.0(11)
C33B C34B C35B 119.5(14)
C36B C35B C34B 119.3(14)
C35B C36B C37B 122.7(15)
C36B C37B C38B 117.0(14)
C33B C38B C37B 120.5(14)
C39A Se2A C6 97.9(5)
C40A C39A C44A 118.7(10)
C40A C39A Se2A 121.9(9)
C44A C39A Se2A 119.3(8)
C39A C40A C41A 121.3(9)
C42A C41A C40A 119.4(9)
C41A C42A C43A 119.7(8)
C42A C43A C44A 120.0(8)
C39A C44A C43A 120.7(10)
C40B C39B C44B 120.4(13)
C40B C39B Se9B 121.0(11)
C44B C39B Se9B 118.7(10)
C39B C40B C41B 119.5(11)
C42B C41B C40B 120.6(10)
C41B C42B C43B 120.2(11)
C42B C43B C44B 120.5(12)
C39B C44B C43B 118.8(12)
C11 Se3 C45 100.56(14)
C46 C45 C50 120.1(3)
C46 C45 Se3 120.1(3)
C50 C45 Se3 119.4(3)
C45 C46 C47 119.7(4)
C48 C47 C46 120.5(4)
C47 C48 C49 119.9(4)
C48 C49 C50 120.6(4)
C45 C50 C49 119.2(4)
C14 Se4 C51 100.67(15)
C56 C51 C52 119.4(4)
C56 C51 Se4 120.5(3)
C52 C51 Se4 119.6(3)
C51 C52 C53 119.9(5)
C54 C53 C52 120.1(5)
C53 C54 C55 120.4(4)
C54 C55 C56 120.7(4)
C51 C56 C55 119.4(4)
C57 Se5 C19 99.85(13)
C58 C57 C62 120.0
C58 C57 Se5 119.1(2)
C62 C57 Se5 120.8(2)
C57 C58 C59 120.0
C60 C59 C58 120.0
C59 C60 C61 120.0
C62 C61 C60 120.0
C61 C62 C57 120.0
C22 Se6 C63 101.37(14)
C64 C63 C68 120.3(4)
C64 C63 Se6 122.7(3)
C68 C63 Se6 116.4(3)
C63 C64 C65 120.2(4)
C66 C65 C64 119.7(5)
C67 C66 C65 120.0(4)
C66 C67 C68 120.4(5)
C63 C68 C67 119.3(4)
C27 Se7 C69 99.32(14)
C74 C69 C70 119.9(3)
C74 C69 Se7 118.7(3)
C70 C69 Se7 121.3(3)
C69 C70 C71 120.1(4)
C72 C71 C70 119.8(4)
C71 C72 C73 120.1(4)
C72 C73 C74 120.5(4)
C69 C74 C73 119.5(4)
C30 Se8 C75 97.90(15)
C76 C75 C80 119.5(4)
C76 C75 Se8 122.1(3)
C80 C75 Se8 118.3(3)
C75 C76 C77 120.3(4)
C76 C77 C78 119.9(4)
C79 C78 C77 119.5(4)
C78 C79 C80 121.3(4)
C79 C80 C75 119.3(4)
C6 Se9B C39B 99.5(6)

loop_
_geom_bond_atom_site_label_1
_geom_bond_atom_site_label_2
_geom_bond_distance
N1 C1 1.352(4)
N1 C8 1.355(4)
C1 N8 1.339(4)
C1 C2 1.457(5)
C2 C3 1.393(5)
C2 C7 1.405(5)
C3 C4 1.394(5)
C3 Se1A 1.878(5)
C3 Se1B 1.951(8)
C4 C5 1.397(6)
C5 C6 1.365(5)
C6 C7 1.399(5)
C6 Se9B 1.853(8)
C6 Se2A 1.940(6)
C7 C8 1.466(5)
C8 N2 1.336(4)
N2 C9 1.325(4)
N3 C16 1.371(4)
N3 C9 1.372(4)
C9 C10 1.443(4)
C10 C11 1.392(5)
C10 C15 1.411(5)
C11 C12 1.386(5)
C11 Se3 1.911(4)
C12 C13 1.390(5)
C13 C14 1.391(5)
C14 C15 1.415(5)
C14 Se4 1.907(3)
C15 C16 1.451(4)
C16 N4 1.318(4)
N4 C17 1.352(4)
N5 C17 1.367(4)
N5 C24 1.369(4)
C17 C18 1.457(4)
C18 C19 1.399(4)
C18 C23 1.407(4)
C19 C20 1.390(5)
C19 Se5 1.905(3)
C20 C21 1.390(4)
C21 C22 1.382(4)
C22 C23 1.392(4)
C22 Se6 1.901(3)
C23 C24 1.471(4)
C24 N6 1.348(4)
N6 C25 1.319(4)
N7 C25 1.368(4)
N7 C32 1.368(4)
C25 C26 1.466(4)
C26 C31 1.402(5)
C26 C27 1.406(4)
C27 C28 1.382(5)
C27 Se7 1.905(3)
C28 C29 1.378(5)
C29 C30 1.395(5)
C30 C31 1.397(5)
C30 Se8 1.911(4)
C31 C32 1.442(4)
C32 N8 1.324(4)
Se1A C33A 1.934(12)
C33A C34A 1.372(11)
C33A C38A 1.382(12)
C34A C35A 1.376(9)
C35A C36A 1.372(11)
C36A C37A 1.374(11)
C37A C38A 1.386(11)
Se1B C33B 1.903(18)
C33B C34B 1.359(14)
C33B C38B 1.383(15)
C34B C35B 1.389(14)
C35B C36B 1.365(16)
C36B C37B 1.373(16)
C37B C38B 1.404(15)
Se2A C39A 1.917(14)
C39A C40A 1.369(11)
C39A C44A 1.370(13)
C40A C41A 1.401(10)
C41A C42A 1.365(12)
C42A C43A 1.382(12)
C43A C44A 1.390(10)
C39B C40B 1.382(14)
C39B C44B 1.388(15)
C39B Se9B 1.939(18)
C40B C41B 1.382(11)
C41B C42B 1.366(13)
C42B C43B 1.367(15)
C43B C44B 1.395(14)
Se3 C45 1.924(3)
C45 C46 1.377(5)
C45 C50 1.382(5)
C46 C47 1.384(6)
C47 C48 1.360(7)
C48 C49 1.373(7)
C49 C50 1.384(5)
Se4 C51 1.926(4)
C51 C56 1.368(5)
C51 C52 1.374(6)
C52 C53 1.402(7)
C53 C54 1.345(7)
C54 C55 1.349(7)
C55 C56 1.402(6)
Se5 C57 1.901(2)
C57 C58 1.3900
C57 C62 1.3900
C58 C59 1.3900
C59 C60 1.3900
C60 C61 1.3900
C61 C62 1.3900
Se6 C63 1.914(3)
C63 C64 1.376(5)
C63 C68 1.381(5)
C64 C65 1.383(6)
C65 C66 1.380(7)
C66 C67 1.374(7)
C67 C68 1.388(6)
Se7 C69 1.922(3)
C69 C74 1.374(5)
C69 C70 1.381(5)
C70 C71 1.387(5)
C71 C72 1.366(6)
C72 C73 1.374(6)
C73 C74 1.384(5)
Se8 C75 1.930(4)
C75 C76 1.375(6)
C75 C80 1.387(5)
C76 C77 1.379(6)
C77 C78 1.383(6)
C78 C79 1.356(6)
C79 C80 1.383(5)

loop_
_geom_torsion_atom_site_label_1
_geom_torsion_atom_site_label_2
_geom_torsion_atom_site_label_3
_geom_torsion_atom_site_label_4
_geom_torsion
C8 N1 C1 N8 170.2(3)
C8 N1 C1 C2 -5.8(4)
N8 C1 C2 C3 7.7(6)
N1 C1 C2 C3 -176.1(4)
N8 C1 C2 C7 -171.9(3)
N1 C1 C2 C7 4.2(4)
C7 C2 C3 C4 2.7(6)
C1 C2 C3 C4 -176.9(4)
C7 C2 C3 Se1A -172.9(3)
C1 C2 C3 Se1A 7.6(6)
C7 C2 C3 Se1B 178.6(4)
C1 C2 C3 Se1B -1.0(7)
C2 C3 C4 C5 -1.1(7)
Se1A C3 C4 C5 174.3(4)
Se1B C3 C4 C5 -176.9(5)
C3 C4 C5 C6 -1.2(8)
C4 C5 C6 C7 1.8(7)
C4 C5 C6 Se9B 177.1(5)
C4 C5 C6 Se2A -176.5(5)
C5 C6 C7 C2 -0.2(6)
Se9B C6 C7 C2 -175.2(5)
Se2A C6 C7 C2 178.2(4)
C5 C6 C7 C8 177.8(4)
Se9B C6 C7 C8 2.8(8)
Se2A C6 C7 C8 -3.8(7)
C3 C2 C7 C6 -2.1(6)
C1 C2 C7 C6 177.5(3)
C3 C2 C7 C8 179.3(4)
C1 C2 C7 C8 -1.0(4)
C1 N1 C8 N2 -167.6(3)
C1 N1 C8 C7 5.1(4)
C6 C7 C8 N2 -7.8(6)
C2 C7 C8 N2 170.5(3)
C6 C7 C8 N1 179.3(4)
C2 C7 C8 N1 -2.5(4)
N1 C8 N2 C9 -12.4(5)
C7 C8 N2 C9 175.7(3)
C8 N2 C9 N3 -17.2(5)
C8 N2 C9 C10 162.1(3)
C16 N3 C9 N2 -177.3(3)
C16 N3 C9 C10 3.3(4)
N2 C9 C10 C11 -8.7(6)
N3 C9 C10 C11 170.7(4)
N2 C9 C10 C15 178.5(3)
N3 C9 C10 C15 -2.1(4)
C15 C10 C11 C12 -1.8(5)
C9 C10 C11 C12 -173.7(4)
C15 C10 C11 Se3 176.1(3)
C9 C10 C11 Se3 4.2(6)
C10 C11 C12 C13 1.0(6)
Se3 C11 C12 C13 -176.8(3)
C11 C12 C13 C14 0.6(7)
C12 C13 C14 C15 -1.4(6)
C12 C13 C14 Se4 177.3(3)
C11 C10 C15 C14 1.0(5)
C9 C10 C15 C14 174.6(3)
C11 C10 C15 C16 -173.4(3)
C9 C10 C15 C16 0.2(4)
C13 C14 C15 C10 0.7(5)
Se4 C14 C15 C10 -178.1(3)
C13 C14 C15 C16 173.5(4)
Se4 C14 C15 C16 -5.3(5)
C9 N3 C16 N4 176.0(3)
C9 N3 C16 C15 -3.2(4)
C10 C15 C16 N4 -177.4(3)
C14 C15 C16 N4 9.1(6)
C10 C15 C16 N3 1.7(4)
C14 C15 C16 N3 -171.8(4)
N3 C16 N4 C17 14.6(5)
C15 C16 N4 C17 -166.4(3)
C16 N4 C17 N5 10.6(5)
C16 N4 C17 C18 -178.7(3)
C24 N5 C17 N4 167.3(3)
C24 N5 C17 C18 -4.3(4)
N4 C17 C18 C19 11.4(6)
N5 C17 C18 C19 -176.7(3)
N4 C17 C18 C23 -166.7(3)
N5 C17 C18 C23 5.2(4)
C23 C18 C19 C20 1.3(5)
C17 C18 C19 C20 -176.6(3)
C23 C18 C19 Se5 -177.2(2)
C17 C18 C19 Se5 4.9(5)
C18 C19 C20 C21 3.0(5)
Se5 C19 C20 C21 -178.5(3)
C19 C20 C21 C22 -3.0(5)
C20 C21 C22 C23 -1.3(5)
C20 C21 C22 Se6 178.4(3)
C21 C22 C23 C18 5.6(5)
Se6 C22 C23 C18 -174.1(2)
C21 C22 C23 C24 -179.0(3)
Se6 C22 C23 C24 1.3(5)
C19 C18 C23 C22 -5.7(5)
C17 C18 C23 C22 172.8(3)
C19 C18 C23 C24 177.8(3)
C17 C18 C23 C24 -3.8(3)
C17 N5 C24 N6 -175.5(3)
C17 N5 C24 C23 1.7(3)
C22 C23 C24 N6 2.9(5)
C18 C23 C24 N6 178.9(3)
C22 C23 C24 N5 -174.5(3)
C18 C23 C24 N5 1.5(4)
N5 C24 N6 C25 -0.4(5)
C23 C24 N6 C25 -177.3(3)
C24 N6 C25 N7 -6.8(5)
C24 N6 C25 C26 169.0(3)
C32 N7 C25 N6 177.4(3)
C32 N7 C25 C26 0.9(4)
N6 C25 C26 C31 -172.3(3)
N7 C25 C26 C31 4.3(4)
N6 C25 C26 C27 8.4(6)
N7 C25 C26 C27 -175.0(4)
C31 C26 C27 C28 4.7(5)
C25 C26 C27 C28 -176.1(3)
C31 C26 C27 Se7 -173.5(3)
C25 C26 C27 Se7 5.7(5)
C26 C27 C28 C29 0.9(5)
Se7 C27 C28 C29 179.2(3)
C27 C28 C29 C30 -2.3(6)
C28 C29 C30 C31 -2.1(6)
C28 C29 C30 Se8 174.0(3)
C29 C30 C31 C26 7.9(5)
Se8 C30 C31 C26 -168.1(3)
C29 C30 C31 C32 -173.8(4)
Se8 C30 C31 C32 10.2(6)
C27 C26 C31 C30 -9.5(5)
C25 C26 C31 C30 171.1(3)
C27 C26 C31 C32 171.9(3)
C25 C26 C31 C32 -7.5(4)
C25 N7 C32 N8 164.8(3)
C25 N7 C32 C31 -5.5(4)
C30 C31 C32 N8 18.7(6)
C26 C31 C32 N8 -162.7(3)
C30 C31 C32 N7 -170.4(4)
C26 C31 C32 N7 8.1(4)
N7 C32 N8 C1 10.5(5)
C31 C32 N8 C1 179.3(3)
N1 C1 N8 C32 15.4(5)
C2 C1 N8 C32 -169.0(3)
C2 C3 Se1A C33A 169.4(4)
C4 C3 Se1A C33A -5.8(6)
Se1B C3 Se1A C33A -92(2)
C3 Se1A C33A C34A 78.2(7)
C3 Se1A C33A C38A -106.0(9)
C38A C33A C34A C35A 1.3(12)
Se1A C33A C34A C35A 177.1(6)
C33A C34A C35A C36A 0.2(11)
C34A C35A C36A C37A -0.4(15)
C35A C36A C37A C38A -0.9(17)
C34A C33A C38A C37A -2.6(15)
Se1A C33A C38A C37A -178.4(8)
C36A C37A C38A C33A 2.4(17)
C2 C3 Se1B C33B 175.0(6)
C4 C3 Se1B C33B -9.4(8)
Se1A C3 Se1B C33B 90(3)
C3 Se1B C33B C34B 121.7(13)
C3 Se1B C33B C38B -57.6(18)
C38B C33B C34B C35B 0.7(17)
Se1B C33B C34B C35B -178.6(15)
C33B C34B C35B C36B 2(2)
C34B C35B C36B C37B -5(3)
C35B C36B C37B C38B 5(3)
C34B C33B C38B C37B -1(3)
Se1B C33B C38B C37B 178.5(13)
C36B C37B C38B C33B -2(3)
C5 C6 Se2A C39A 3.5(7)
C7 C6 Se2A C39A -174.8(5)
Se9B C6 Se2A C39A 55(3)
C6 Se2A C39A C40A 88.0(10)
C6 Se2A C39A C44A -94.2(11)
C44A C39A C40A C41A -2.8(14)
Se2A C39A C40A C41A 175.1(9)
C39A C40A C41A C42A -1.4(13)
C40A C41A C42A C43A 3.8(16)
C41A C42A C43A C44A -2.0(17)
C40A C39A C44A C43A 4.6(17)
Se2A C39A C44A C43A -173.3(9)
C42A C43A C44A C39A -2.2(17)
C44B C39B C40B C41B -0.4(17)
Se9B C39B C40B C41B 179.7(12)
C39B C40B C41B C42B 1.0(13)
C40B C41B C42B C43B -1.3(19)
C41B C42B C43B C44B 1(2)
C40B C39B C44B C43B 0(2)
Se9B C39B C44B C43B 180.0(14)
C42B C43B C44B C39B 0(3)
C12 C11 Se3 C45 4.0(4)
C10 C11 Se3 C45 -173.8(3)
C11 Se3 C45 C46 90.5(3)
C11 Se3 C45 C50 -97.2(3)
C50 C45 C46 C47 -1.0(5)
Se3 C45 C46 C47 171.4(3)
C45 C46 C47 C48 0.6(6)
C46 C47 C48 C49 1.1(6)
C47 C48 C49 C50 -2.3(6)
C46 C45 C50 C49 -0.2(5)
Se3 C45 C50 C49 -172.6(3)
C48 C49 C50 C45 1.9(6)
C13 C14 Se4 C51 -3.9(4)
C15 C14 Se4 C51 174.8(3)
C14 Se4 C51 C56 87.3(3)
C14 Se4 C51 C52 -100.2(4)
C56 C51 C52 C53 0.3(8)
Se4 C51 C52 C53 -172.3(5)
C51 C52 C53 C54 -2.2(9)
C52 C53 C54 C55 1.8(9)
C53 C54 C55 C56 0.5(8)
C52 C51 C56 C55 2.0(7)
Se4 C51 C56 C55 174.5(3)
C54 C55 C56 C51 -2.4(7)
C20 C19 Se5 C57 19.2(3)
C18 C19 Se5 C57 -162.4(3)
C19 Se5 C57 C58 90.73(19)
C19 Se5 C57 C62 -93.49(19)
C62 C57 C58 C59 0.0
Se5 C57 C58 C59 175.8(2)
C57 C58 C59 C60 0.0
C58 C59 C60 C61 0.0
C59 C60 C61 C62 0.0
C60 C61 C62 C57 0.0
C58 C57 C62 C61 0.0
Se5 C57 C62 C61 -175.7(2)
C21 C22 Se6 C63 -27.3(3)
C23 C22 Se6 C63 152.4(3)
C22 Se6 C63 C64 -52.3(3)
C22 Se6 C63 C68 136.3(3)
C68 C63 C64 C65 -1.1(6)
Se6 C63 C64 C65 -172.1(3)
C63 C64 C65 C66 2.6(6)
C64 C65 C66 C67 -1.9(7)
C65 C66 C67 C68 -0.3(7)
C64 C63 C68 C67 -1.1(6)
Se6 C63 C68 C67 170.4(3)
C66 C67 C68 C63 1.8(7)
C28 C27 Se7 C69 -19.3(3)
C26 C27 Se7 C69 158.9(3)
C27 Se7 C69 C74 -90.1(3)
C27 Se7 C69 C70 92.6(3)
C74 C69 C70 C71 -0.4(7)
Se7 C69 C70 C71 176.9(4)
C69 C70 C71 C72 0.7(8)
C70 C71 C72 C73 -1.4(8)
C71 C72 C73 C74 1.7(8)
C70 C69 C74 C73 0.8(6)
Se7 C69 C74 C73 -176.6(3)
C72 C73 C74 C69 -1.4(7)
C29 C30 Se8 C75 -33.3(4)
C31 C30 Se8 C75 142.5(3)
C30 Se8 C75 C76 -44.9(4)
C30 Se8 C75 C80 139.3(3)
C80 C75 C76 C77 -3.7(6)
Se8 C75 C76 C77 -179.4(3)
C75 C76 C77 C78 4.8(6)
C76 C77 C78 C79 -1.8(6)
C77 C78 C79 C80 -2.2(6)
C78 C79 C80 C75 3.2(6)
C76 C75 C80 C79 -0.3(6)
Se8 C75 C80 C79 175.6(3)
C5 C6 Se9B C39B 22.5(9)
C7 C6 Se9B C39B -162.6(6)
Se2A C6 Se9B C39B -109(3)
C40B C39B Se9B C6 46.0(14)
C44B C39B Se9B C6 -133.9(14)

loop_
_platon_squeeze_void_nr
_platon_squeeze_void_average_x
_platon_squeeze_void_average_y
_platon_squeeze_void_average_z
_platon_squeeze_void_volume
_platon_squeeze_void_count_electrons
_platon_squeeze_void_content
1 0.500 0.500 0.500 560 154 ' '
2 0.500 0.000 1.000 560 154 ' '
